data_2235197
loop_
_publ_author_name
'Gan, Hai-feng'
'Liu, Xue-wei'
'Fang, Zheng'
'Guo, Kai'

_publ_section_title
;
 2-[4-(Benzyloxy)benzylidene]malononitrile
;
_journal_coeditor_code PV2535
_journal_issue 6
_journal_name_full 'Acta Crystallographica Section E'
_journal_page_first o1690
_journal_paper_doi 10.1107/S1600536812020053
_journal_volume 68
_journal_year 2012
_chemical_formula_iupac 'C17 H12 N2 O'
_chemical_formula_moiety 'C17 H12 N2 O'
_chemical_formula_sum 'C17 H12 N2 O'
_chemical_formula_weight 260.29
_chemical_name_systematic
;
2-[4-(Benzyloxy)benzylidene]malononitrile
;
_space_group_IT_number 2
_symmetry_cell_setting triclinic
_symmetry_space_group_name_Hall '-P 1'
_symmetry_space_group_name_H-M 'P -1'
_atom_sites_solution_hydrogens geom
_atom_sites_solution_primary direct
_atom_sites_solution_secondary difmap
_audit_creation_method SHELXL-97
_cell_angle_alpha 100.66(3)
_cell_angle_beta 91.65(3)
_cell_angle_gamma 94.26(3)
_cell_formula_units_Z 2
_cell_length_a 6.8470(14)
_cell_length_b 9.6270(19)
_cell_length_c 10.544(2)
_cell_measurement_reflns_used 25
_cell_measurement_temperature 293(2)
_cell_measurement_theta_max 13
_cell_measurement_theta_min 9
_cell_volume 680.5(2)
_computing_cell_refinement 'CAD-4 Software (Enraf--Nonius, 1989)'
_computing_data_collection 'CAD-4 Software (Enraf--Nonius, 1989)'
_computing_data_reduction 'XCAD4 (Harms & Wocadlo, 1995)'
_computing_molecular_graphics 'SHELXTL (Sheldrick, 2008)'
_computing_publication_material 'SHELXL97 (Sheldrick, 2008)'
_computing_structure_refinement 'SHELXL97 (Sheldrick, 2008)'
_computing_structure_solution 'SHELXS97 (Sheldrick, 2008)'
_diffrn_ambient_temperature 293(2)
_diffrn_measured_fraction_theta_full 1.000
_diffrn_measured_fraction_theta_max 1.000
_diffrn_measurement_device_type 'Enraf--Nonius CAD-4'
_diffrn_measurement_method \w/2\q
_diffrn_radiation_monochromator graphite
_diffrn_radiation_source 'fine-focus sealed tube'
_diffrn_radiation_type MoK\a
_diffrn_radiation_wavelength 0.71073
_diffrn_reflns_av_R_equivalents 0.0215
_diffrn_reflns_av_sigmaI/netI 0.0355
_diffrn_reflns_limit_h_max 8
_diffrn_reflns_limit_h_min 0
_diffrn_reflns_limit_k_max 11
_diffrn_reflns_limit_k_min -11
_diffrn_reflns_limit_l_max 12
_diffrn_reflns_limit_l_min -12
_diffrn_reflns_number 2722
_diffrn_reflns_theta_full 25.37
_diffrn_reflns_theta_max 25.37
_diffrn_reflns_theta_min 1.97
_diffrn_standards_decay_% 1
_diffrn_standards_interval_count 200
_diffrn_standards_interval_time 2
_diffrn_standards_number 3
_exptl_absorpt_coefficient_mu 0.081
_exptl_absorpt_correction_T_max 0.9920
_exptl_absorpt_correction_T_min 0.9762
_exptl_absorpt_correction_type psi-scan
_exptl_absorpt_process_details '(North <i>et al.</i>, 1968)'
_exptl_crystal_colour yellow
_exptl_crystal_density_diffrn 1.270
_exptl_crystal_density_method 'not measured'
_exptl_crystal_description block
_exptl_crystal_F_000 272
_exptl_crystal_size_max 0.30
_exptl_crystal_size_mid 0.20
_exptl_crystal_size_min 0.10
_refine_diff_density_max 0.218
_refine_diff_density_min -0.175
_refine_ls_extinction_method none
_refine_ls_goodness_of_fit_ref 1.003
_refine_ls_hydrogen_treatment constr
_refine_ls_matrix_type full
_refine_ls_number_parameters 181
_refine_ls_number_reflns 2496
_refine_ls_number_restraints 0
_refine_ls_restrained_S_all 1.003
_refine_ls_R_factor_all 0.0904
_refine_ls_R_factor_gt 0.0609
_refine_ls_shift/su_max 0.000
_refine_ls_shift/su_mean 0.000
_refine_ls_structure_factor_coef Fsqd
_refine_ls_weighting_details 'calc w=1/[\s^2^(Fo^2^)+(0.1000P)^2^+0.1100P] where P=(Fo^2^+2Fc^2^)/3'
_refine_ls_weighting_scheme calc
_refine_ls_wR_factor_gt 0.1574
_refine_ls_wR_factor_ref 0.1764
_reflns_number_gt 1664
_reflns_number_total 2496
_reflns_threshold_expression I>2\s(I)
_cod_data_source_file pv2535.cif
_cod_data_source_block I
_cod_database_code 2235197
_cod_database_fobs_code 2235197

loop_
_symmetry_equiv_pos_as_xyz
'x, y, z'
'-x, -y, -z'

loop_
_atom_site_type_symbol
_atom_site_label
_atom_site_fract_x
_atom_site_fract_y
_atom_site_fract_z
_atom_site_U_iso_or_equiv
_atom_site_adp_type
_atom_site_calc_flag
_atom_site_refinement_flags
_atom_site_occupancy
_atom_site_symmetry_multiplicity
O O 0.2390(3) 0.75384(16) 0.34116(15) 0.0569(5) Uani d . 1 1
N N1 0.2812(4) 1.3682(3) 0.0440(2) 0.0787(8) Uani d . 1 1
C C1 0.0380(4) 0.6905(3) 0.5996(3) 0.0660(7) Uani d . 1 1
H H1A -0.0703 0.7323 0.5729 0.079 Uiso calc R 1 1
N N2 0.2608(4) 1.1632(3) -0.3621(2) 0.0701(7) Uani d . 1 1
C C2 0.0139(6) 0.5918(3) 0.6777(3) 0.0797(9) Uani d . 1 1
H H2A -0.1106 0.5677 0.7040 0.096 Uiso calc R 1 1
C C3 0.1676(7) 0.5300(3) 0.7164(3) 0.0851(10) Uani d . 1 1
H H3A 0.1490 0.4633 0.7694 0.102 Uiso calc R 1 1
C C4 0.3527(7) 0.5639(4) 0.6788(3) 0.0929(11) Uani d . 1 1
H H4A 0.4589 0.5201 0.7058 0.111 Uiso calc R 1 1
C C5 0.3809(5) 0.6648(3) 0.5994(3) 0.0763(9) Uani d . 1 1
H H5A 0.5057 0.6885 0.5735 0.092 Uiso calc R 1 1
C C6 0.2224(4) 0.7285(2) 0.5601(2) 0.0538(6) Uani d . 1 1
C C7 0.2449(4) 0.8328(3) 0.4716(2) 0.0596(7) Uani d . 1 1
H H7A 0.1395 0.8955 0.4823 0.072 Uiso calc R 1 1
H H7B 0.3686 0.8899 0.4911 0.072 Uiso calc R 1 1
C C8 0.2438(3) 0.8250(2) 0.2424(2) 0.0459(6) Uani d . 1 1
C C9 0.2554(4) 0.9733(2) 0.2554(2) 0.0502(6) Uani d . 1 1
H H9A 0.2617 1.0303 0.3371 0.060 Uiso calc R 1 1
C C10 0.2575(4) 1.0339(2) 0.1472(2) 0.0503(6) Uani d . 1 1
H H10A 0.2657 1.1321 0.1569 0.060 Uiso calc R 1 1
C C11 0.2476(3) 0.9510(2) 0.0223(2) 0.0453(6) Uani d . 1 1
C C12 0.2362(4) 0.8023(2) 0.0131(2) 0.0518(6) Uani d . 1 1
H H12A 0.2296 0.7444 -0.0682 0.062 Uiso calc R 1 1
C C13 0.2346(4) 0.7412(2) 0.1198(2) 0.0519(6) Uani d . 1 1
H H13A 0.2273 0.6430 0.1104 0.062 Uiso calc R 1 1
C C14 0.2497(3) 1.0026(2) -0.0972(2) 0.0486(6) Uani d . 1 1
H H14A 0.2429 0.9312 -0.1703 0.058 Uiso calc R 1 1
C C15 0.2598(3) 1.1353(3) -0.1240(2) 0.0497(6) Uani d . 1 1
C C16 0.2724(4) 1.2637(3) -0.0292(2) 0.0559(6) Uani d . 1 1
C C17 0.2608(4) 1.1526(3) -0.2562(3) 0.0538(6) Uani d . 1 1

loop_
_atom_site_aniso_label
_atom_site_aniso_U_11
_atom_site_aniso_U_22
_atom_site_aniso_U_33
_atom_site_aniso_U_12
_atom_site_aniso_U_13
_atom_site_aniso_U_23
O 0.0747(12) 0.0428(9) 0.0535(10) 0.0013(8) 0.0064(8) 0.0105(7)
N1 0.103(2) 0.0531(14) 0.0792(16) 0.0068(13) 0.0117(14) 0.0093(13)
C1 0.0692(19) 0.0665(17) 0.0622(16) 0.0038(14) 0.0117(14) 0.0110(13)
N2 0.0831(18) 0.0672(15) 0.0647(15) 0.0099(12) 0.0025(12) 0.0237(12)
C2 0.104(3) 0.0676(18) 0.0684(18) -0.0049(18) 0.0198(18) 0.0170(15)
C3 0.139(4) 0.0565(17) 0.0603(18) 0.003(2) 0.009(2) 0.0129(14)
C4 0.119(3) 0.080(2) 0.083(2) 0.029(2) -0.021(2) 0.0185(18)
C5 0.072(2) 0.0768(19) 0.0817(19) 0.0125(16) -0.0042(16) 0.0169(17)
C6 0.0641(17) 0.0455(13) 0.0498(13) 0.0016(12) 0.0016(12) 0.0050(11)
C7 0.0664(17) 0.0526(14) 0.0582(15) -0.0008(12) 0.0042(13) 0.0080(12)
C8 0.0451(13) 0.0403(12) 0.0533(13) 0.0017(10) 0.0039(10) 0.0122(10)
C9 0.0575(15) 0.0398(12) 0.0517(13) 0.0046(10) 0.0032(11) 0.0039(10)
C10 0.0536(15) 0.0373(12) 0.0597(14) 0.0038(10) 0.0042(11) 0.0084(10)
C11 0.0387(12) 0.0431(12) 0.0546(13) 0.0029(10) 0.0033(10) 0.0103(10)
C12 0.0539(15) 0.0441(13) 0.0536(14) 0.0028(11) 0.0021(11) -0.0002(11)
C13 0.0602(16) 0.0339(11) 0.0601(14) 0.0003(10) 0.0026(12) 0.0060(11)
C14 0.0452(14) 0.0457(12) 0.0540(13) 0.0056(10) -0.0004(11) 0.0068(10)
C15 0.0439(13) 0.0522(14) 0.0543(14) 0.0073(11) 0.0045(11) 0.0119(11)
C16 0.0590(16) 0.0521(15) 0.0595(15) 0.0054(12) 0.0057(12) 0.0170(13)
C17 0.0525(15) 0.0530(14) 0.0597(16) 0.0086(11) 0.0005(12) 0.0191(12)

loop_
_atom_type_symbol
_atom_type_description
_atom_type_scat_dispersion_real
_atom_type_scat_dispersion_imag
_atom_type_scat_source
C C 0.0033 0.0016 'International Tables Vol C Tables 4.2.6.8 and 6.1.1.4'
H H 0.0000 0.0000 'International Tables Vol C Tables 4.2.6.8 and 6.1.1.4'
N N 0.0061 0.0033 'International Tables Vol C Tables 4.2.6.8 and 6.1.1.4'
O O 0.0106 0.0060 'International Tables Vol C Tables 4.2.6.8 and 6.1.1.4'

loop_
_geom_angle_atom_site_label_1
_geom_angle_atom_site_label_2
_geom_angle_atom_site_label_3
_geom_angle
C8 O C7 119.02(18)
C2 C1 C6 120.6(3)
C2 C1 H1A 119.7
C6 C1 H1A 119.7
C3 C2 C1 120.6(3)
C3 C2 H2A 119.7
C1 C2 H2A 119.7
C2 C3 C4 120.7(3)
C2 C3 H3A 119.7
C4 C3 H3A 119.7
C3 C4 C5 119.7(3)
C3 C4 H4A 120.2
C5 C4 H4A 120.2
C6 C5 C4 119.5(3)
C6 C5 H5A 120.3
C4 C5 H5A 120.3
C5 C6 C1 119.0(3)
C5 C6 C7 121.2(3)
C1 C6 C7 119.8(2)
O C7 C6 107.69(19)
O C7 H7A 110.2
C6 C7 H7A 110.2
O C7 H7B 110.2
C6 C7 H7B 110.2
H7A C7 H7B 108.5
O C8 C13 115.49(19)
O C8 C9 125.1(2)
C13 C8 C9 119.4(2)
C10 C9 C8 119.9(2)
C10 C9 H9A 120.1
C8 C9 H9A 120.1
C9 C10 C11 121.6(2)
C9 C10 H10A 119.2
C11 C10 H10A 119.2
C10 C11 C12 116.8(2)
C10 C11 C14 126.4(2)
C12 C11 C14 116.7(2)
C13 C12 C11 122.0(2)
C13 C12 H12A 119.0
C11 C12 H12A 119.0
C12 C13 C8 120.3(2)
C12 C13 H13A 119.9
C8 C13 H13A 119.9
C15 C14 C11 132.4(2)
C15 C14 H14A 113.8
C11 C14 H14A 113.8
C14 C15 C16 125.0(2)
C14 C15 C17 119.1(2)
C16 C15 C17 115.9(2)
N1 C16 C15 178.1(3)
N2 C17 C15 178.5(3)

loop_
_geom_bond_atom_site_label_1
_geom_bond_atom_site_label_2
_geom_bond_distance
O C8 1.348(3)
O C7 1.441(3)
N1 C16 1.146(3)
C1 C2 1.373(4)
C1 C6 1.385(4)
C1 H1A 0.9300
N2 C17 1.140(3)
C2 C3 1.337(5)
C2 H2A 0.9300
C3 C4 1.374(5)
C3 H3A 0.9300
C4 C5 1.401(5)
C4 H4A 0.9300
C5 C6 1.376(4)
C5 H5A 0.9300
C6 C7 1.495(3)
C7 H7A 0.9700
C7 H7B 0.9700
C8 C13 1.388(3)
C8 C9 1.405(3)
C9 C10 1.374(3)
C9 H9A 0.9300
C10 C11 1.405(3)
C10 H10A 0.9300
C11 C12 1.413(3)
C11 C14 1.437(3)
C12 C13 1.362(3)
C12 H12A 0.9300
C13 H13A 0.9300
C14 C15 1.356(3)
C14 H14A 0.9300
C15 C16 1.434(4)
C15 C17 1.434(4)

loop_
_geom_torsion_atom_site_label_1
_geom_torsion_atom_site_label_2
_geom_torsion_atom_site_label_3
_geom_torsion_atom_site_label_4
_geom_torsion
C6 C1 C2 C3 -0.4(4)
C1 C2 C3 C4 0.0(5)
C2 C3 C4 C5 0.3(5)
C3 C4 C5 C6 -0.1(5)
C4 C5 C6 C1 -0.4(4)
C4 C5 C6 C7 -177.8(2)
C2 C1 C6 C5 0.6(4)
C2 C1 C6 C7 178.1(2)
C8 O C7 C6 175.8(2)
C5 C6 C7 O 84.0(3)
C1 C6 C7 O -93.4(3)
C7 O C8 C13 -179.1(2)
C7 O C8 C9 0.4(3)
O C8 C9 C10 -179.4(2)
C13 C8 C9 C10 0.0(4)
C8 C9 C10 C11 0.2(4)
C9 C10 C11 C12 -0.3(3)
C9 C10 C11 C14 -179.6(2)
C10 C11 C12 C13 0.1(3)
C14 C11 C12 C13 179.5(2)
C11 C12 C13 C8 0.1(4)
O C8 C13 C12 179.3(2)
C9 C8 C13 C12 -0.2(4)
C10 C11 C14 C15 -0.5(4)
C12 C11 C14 C15 -179.8(2)
C11 C14 C15 C16 0.3(4)
C11 C14 C15 C17 179.4(2)

loop_
_cod_related_entry_id
_cod_related_entry_database
_cod_related_entry_code
1 ChemSpider 31155
